data_9001243
loop_
_publ_author_name
'Makino, K.'
'Tomita, K.'

_publ_section_title
;
 Cation distribution in the octahedral sites of hornblendes
 sample P-P from Parau Island
;
_journal_name_full 'American Mineralogist'
_journal_page_first 1097
_journal_page_last 1105
_journal_volume 74
_journal_year 1989
_chemical_formula_sum 'Al2.04 Ca1.86 Fe1.31 H2 Mg3.83 Na2.28 O24 Si5.96'
_chemical_name_mineral Pargasite
_space_group_IT_number 12
_symmetry_space_group_name_Hall '-C 2y'
_symmetry_space_group_name_H-M 'C 1 2/m 1'
_cell_angle_alpha 90
_cell_angle_beta 105.04
_cell_angle_gamma 90
_cell_formula_units_Z 2
_cell_length_a 9.834
_cell_length_b 18.01
_cell_length_c 5.297
_cell_volume 906.017
_database_code_amcsd 0001270
_exptl_crystal_density_diffrn 3.305
_cod_original_formula_sum '(Si5.96 Al2.04) Mg3.83 Fe1.31 Ca1.86 Na2.28 O24 H2'
_cod_database_code 9001243

loop_
_space_group_symop_operation_xyz
x,y,z
1/2+x,1/2+y,z
x,-y,z
1/2+x,1/2-y,z
-x,y,-z
1/2-x,1/2+y,-z
-x,-y,-z
1/2-x,1/2-y,-z

loop_
_atom_site_label
_atom_site_fract_x
_atom_site_fract_y
_atom_site_fract_z
_atom_site_occupancy
_atom_site_U_iso_or_equiv
_atom_site_type_symbol
_atom_site_attached_hydrogens
Si1 0.28160 0.08520 0.30090 0.60000 0.00494 Si 0
Al1 0.28160 0.08520 0.30090 0.40000 0.00494 Al 0
Si2 0.29140 0.17250 0.81130 0.89000 0.00494 Si 0
Al2 0.29140 0.17250 0.81130 0.11000 0.00494 Al 0
Mg1 0.00000 0.08790 0.50000 0.75900 0.00849 Mg 0
Fe1 0.00000 0.08790 0.50000 0.24100 0.00849 Fe 0
Mg2 0.00000 0.17680 0.00000 0.76300 0.00519 Mg 0
Fe2 0.00000 0.17680 0.00000 0.23700 0.00519 Fe 0
Mg3 0.00000 0.00000 0.00000 0.76400 0.00595 Mg 0
Fe3 0.00000 0.00000 0.00000 0.23600 0.00595 Fe 0
Ca4 0.00000 0.27850 0.50000 0.93000 0.01153 Ca 0
Mg4 0.00000 0.27850 0.50000 0.01100 0.01153 Mg 0
Fe4 0.00000 0.27850 0.50000 0.05900 0.01153 Fe 0
NaAm 0.02920 0.50000 0.12450 0.57000 0.03141 Na 0
NaA2 0.00000 0.47930 0.00000 0.57000 0.02989 Na 0
O1 0.10740 0.08740 0.21600 1.00000 0.01001 O 0
O2 0.11970 0.17330 0.73160 1.00000 0.00861 O 0
O-H3 0.10870 0.00000 0.71570 1.00000 0.01064 O 1
O4 0.36720 0.24970 0.78750 1.00000 0.01140 O 0
O5 0.34950 0.14030 0.11000 1.00000 0.01140 O 0
O6 0.34400 0.11650 0.60700 1.00000 0.01254 O 0
O7 0.33930 0.00000 0.27450 1.00000 0.01368 O 0

loop_
_cod_changelog_entry_id
_cod_changelog_entry_author
_cod_changelog_entry_date
_cod_changelog_entry_text
1
;cod-tools version 3.8.0
Id: cif_guess_AMCSD_atom_types 9574 2023-05-10 09:00:05Z saulius
;
2023-05-10T18:47:12+03:00
;Derived atom types and hydrogen counts
from atom names that follow the AMCSD naming convention
(Wat == water, O-H == hydroxyl).
;

loop_
_cod_related_entry_id
_cod_related_entry_database
_cod_related_entry_code
1 AMCSD 0001270
